data_4116373
loop_
_publ_author_name
'Eaton, Philip E.'
'Pramod, Kakumanu'
'Emrick, Todd'
'Gilardi, Richard'

_publ_contact_author
;
      Richard Gilardi
      Laboratory for the Structure of Matter
      The Naval Research Laboratory, Code 6030
      Washington, D. C. ; USA 20375-5341
;
_publ_contact_author_email gilardi@nrl.navy.mil
_publ_contact_author_fax '202 767 6874'
_publ_contact_author_phone '202 404 2135'
_publ_section_title
;
 Building with Cubane-1,4-diyl. Synthesis of Aryl-Substituted Cubanes,
 p-[n]Cubyls, and Cubane-Separated Bis(arenes)1
;
_journal_coden_ASTM JACSAT
_journal_issue 17
_journal_name_full 'Journal of the American Chemical Society'
_journal_page_first 4111
_journal_page_last 4123
_journal_paper_doi 10.1021/ja983441f
_journal_volume 121
_journal_year 1999
_chemical_formula_sum 'C20 H16'
_chemical_formula_weight 256.33
_chemical_name_systematic (p-biphenyl)cubane
_space_group_IT_number 2
_symmetry_cell_setting triclinic
_symmetry_space_group_name_Hall '-P 1'
_symmetry_space_group_name_H-M 'P -1'
_atom_sites_solution_hydrogens geom
_atom_sites_solution_primary direct
_atom_sites_solution_secondary difmap
_audit_creation_method SHELXL
_cell_angle_alpha 89.126(7)
_cell_angle_beta 89.068(7)
_cell_angle_gamma 62.874(4)
_cell_formula_units_Z 4
_cell_length_a 9.9531(9)
_cell_length_b 10.4357(11)
_cell_length_c 14.4930(15)
_cell_measurement_reflns_used 37
_cell_measurement_temperature 294(2)
_cell_measurement_theta_max 11.95
_cell_measurement_theta_min 5.43
_cell_volume 1339.5(2)
_computing_cell_refinement 'Siemens XSCANS'
_computing_data_collection 'Siemens XSCANS'
_computing_data_reduction 'Siemens SHELXTL'
_computing_molecular_graphics 'Siemens SHELXTL'
_computing_publication_material 'Siemens SHELXTL'
_computing_structure_refinement 'SHELXL-93 (Sheldrick, 1993)'
_computing_structure_solution 'SHELXS-86 (Sheldrick, 1990)'
_diffrn_ambient_temperature 294(2)
_diffrn_measurement_device 'Siemens P4'
_diffrn_measurement_method '\w scans'
_diffrn_radiation_monochromator graphite
_diffrn_radiation_source 'fine-focus sealed tube'
_diffrn_radiation_type MoK\a
_diffrn_radiation_wavelength 0.71073
_diffrn_reflns_av_R_equivalents 0.0138
_diffrn_reflns_av_sigmaI/netI 0.0453
_diffrn_reflns_limit_h_max 10
_diffrn_reflns_limit_h_min -10
_diffrn_reflns_limit_k_max 10
_diffrn_reflns_limit_k_min -10
_diffrn_reflns_limit_l_max 15
_diffrn_reflns_limit_l_min 0
_diffrn_reflns_number 3541
_diffrn_reflns_theta_max 21.97
_diffrn_reflns_theta_min 2.19
_diffrn_standards_decay_% 5.76
_diffrn_standards_interval_count 97
_diffrn_standards_number 3
_exptl_absorpt_coefficient_mu 0.072
_exptl_absorpt_correction_T_max 0.9875
_exptl_absorpt_correction_T_min 0.9578
_exptl_absorpt_correction_type integration
_exptl_crystal_colour clear_colorless
_exptl_crystal_density_diffrn 1.271
_exptl_crystal_description plank
_exptl_crystal_F_000 544
_exptl_crystal_size_max .08
_exptl_crystal_size_mid .57
_exptl_crystal_size_min .36
_refine_diff_density_max 0.125
_refine_diff_density_min -0.167
_refine_diff_density_rms 0.032
_refine_ls_extinction_coef 0.0080(13)
_refine_ls_extinction_expression Fc^*^=kFc[1+0.001xFc^2^\l^3^/sin(2\q)]^-1/4^
_refine_ls_extinction_method SHELXL
_refine_ls_goodness_of_fit_all 1.028
_refine_ls_goodness_of_fit_obs 1.115
_refine_ls_matrix_type full
_refine_ls_number_parameters 404
_refine_ls_number_reflns 3258
_refine_ls_number_restraints 0
_refine_ls_restrained_S_all 1.093
_refine_ls_restrained_S_obs 1.115
_refine_ls_R_factor_all 0.0902
_refine_ls_R_factor_obs 0.0477
_refine_ls_shift/esd_max 0.002
_refine_ls_shift/esd_mean 0.000
_refine_ls_structure_factor_coef Fsqd
_refine_ls_weighting_details 'w=1/[\s^2^(Fo^2^)+(0.0549P)^2^+0.3054P] where P=(Fo^2^+2Fc^2^)/3'
_refine_ls_weighting_scheme calc
_refine_ls_wR_factor_all 0.1392
_refine_ls_wR_factor_obs 0.1073
_reflns_number_observed 2022
_reflns_number_total 3262
_reflns_observed_criterion >2sigma(I)
_cod_data_source_file ja983441f_4.cif
_cod_data_source_block eat40
_cod_depositor_comments
;
The following automatic conversions were performed:

'_refine_ls_weighting_scheme' value 'calc
w=1/[\s^2^(Fo^2^)+(0.0549P)^2^+0.3054P] where P=(Fo^2^+2Fc^2^)/3' was
changed to 'calc'. New tag '_refine_ls_weighting_details' was
created. The value of the new tag was set to
'w=1/[\s^2^(Fo^2^)+(0.0549P)^2^+0.3054P] where P=(Fo^2^+2Fc^2^)/3'.

Automatic conversion script
Id: cif_fix_values 3143 2015-03-26 13:38:13Z robertas 
;
_cod_database_code 4116373

loop_
_symmetry_equiv_pos_as_xyz
'x, y, z'
'-x, -y, -z'

loop_
_atom_site_aniso_label
_atom_site_aniso_U_11
_atom_site_aniso_U_22
_atom_site_aniso_U_33
_atom_site_aniso_U_23
_atom_site_aniso_U_13
_atom_site_aniso_U_12
C1A 0.049(2) 0.052(2) 0.035(2) 0.0019(15) -0.0022(14) -0.021(2)
C2A 0.056(2) 0.053(2) 0.041(2) 0.001(2) 0.003(2) -0.016(2)
C3A 0.059(2) 0.072(3) 0.041(2) 0.004(2) 0.000(2) -0.035(2)
C4A 0.073(2) 0.065(2) 0.032(2) 0.005(2) -0.002(2) -0.034(2)
C5A 0.076(2) 0.057(2) 0.036(2) -0.003(2) 0.000(2) -0.033(2)
C6A 0.055(2) 0.063(2) 0.043(2) 0.005(2) -0.007(2) -0.031(2)
C7A 0.055(2) 0.056(2) 0.043(2) 0.007(2) -0.007(2) -0.021(2)
C8A 0.062(2) 0.058(2) 0.039(2) 0.001(2) -0.003(2) -0.033(2)
C9A 0.047(2) 0.049(2) 0.036(2) 0.002(2) -0.0021(15) -0.020(2)
C10A 0.073(2) 0.049(2) 0.044(2) 0.005(2) 0.009(2) -0.012(2)
C11A 0.073(2) 0.053(2) 0.039(2) -0.006(2) 0.011(2) -0.014(2)
C12A 0.039(2) 0.052(2) 0.037(2) 0.000(2) -0.0005(14) -0.019(2)
C13A 0.075(2) 0.051(2) 0.037(2) 0.003(2) -0.010(2) -0.024(2)
C14A 0.073(2) 0.056(2) 0.035(2) -0.008(2) -0.005(2) -0.024(2)
C15A 0.038(2) 0.063(2) 0.036(2) 0.001(2) -0.0025(14) -0.023(2)
C16A 0.068(2) 0.072(2) 0.042(2) -0.005(2) 0.000(2) -0.029(2)
C17A 0.077(3) 0.102(3) 0.038(2) -0.011(2) 0.004(2) -0.039(3)
C18A 0.067(3) 0.118(4) 0.037(2) 0.008(2) 0.003(2) -0.041(3)
C19A 0.062(2) 0.089(3) 0.051(2) 0.019(2) -0.003(2) -0.035(2)
C20A 0.060(2) 0.075(3) 0.044(2) 0.005(2) -0.002(2) -0.032(2)
C1B 0.049(2) 0.052(2) 0.032(2) 0.0035(14) -0.0026(14) -0.023(2)
C2B 0.052(2) 0.061(2) 0.035(2) 0.0032(15) -0.0040(15) -0.030(2)
C3B 0.071(2) 0.058(2) 0.034(2) -0.003(2) -0.002(2) -0.031(2)
C4B 0.068(2) 0.071(3) 0.031(2) 0.008(2) -0.001(2) -0.036(2)
C5B 0.056(2) 0.054(2) 0.039(2) 0.007(2) -0.007(2) -0.024(2)
C6B 0.062(2) 0.056(2) 0.038(2) 0.002(2) -0.007(2) -0.032(2)
C7B 0.058(2) 0.080(3) 0.041(2) 0.008(2) 0.001(2) -0.040(2)
C8B 0.054(2) 0.059(2) 0.038(2) 0.004(2) -0.001(2) -0.022(2)
C9B 0.040(2) 0.047(2) 0.035(2) 0.0010(14) -0.0018(14) -0.020(2)
C10B 0.046(2) 0.096(3) 0.042(2) 0.011(2) -0.004(2) -0.036(2)
C11B 0.050(2) 0.096(3) 0.037(2) 0.010(2) -0.013(2) -0.038(2)
C12B 0.045(2) 0.048(2) 0.035(2) 0.0002(14) 0.000(2) -0.022(2)
C13B 0.047(2) 0.081(3) 0.041(2) 0.005(2) 0.001(2) -0.031(2)
C14B 0.046(2) 0.079(3) 0.039(2) 0.008(2) -0.0094(15) -0.029(2)
C15B 0.057(2) 0.055(2) 0.030(2) 0.0014(15) -0.001(2) -0.026(2)
C16B 0.062(2) 0.096(3) 0.045(2) 0.012(2) -0.006(2) -0.033(2)
C17B 0.091(3) 0.119(4) 0.046(2) 0.027(2) -0.022(2) -0.054(3)
C18B 0.118(4) 0.103(3) 0.036(2) 0.009(2) -0.001(2) -0.065(3)
C19B 0.095(3) 0.101(3) 0.047(2) 0.003(2) 0.017(2) -0.035(3)
C20B 0.068(3) 0.080(3) 0.042(2) 0.005(2) 0.006(2) -0.021(2)

loop_
_atom_site_label
_atom_site_type_symbol
_atom_site_fract_x
_atom_site_fract_y
_atom_site_fract_z
_atom_site_U_iso_or_equiv
_atom_site_thermal_displace_type
_atom_site_occupancy
_atom_site_calc_flag
_atom_site_refinement_flags
C1A C 0.7464(3) 0.1437(3) 0.8044(2) 0.0458(8) Uani 1 d .
C2A C 0.6244(4) 0.2351(4) 0.8781(2) 0.0535(9) Uani 1 d .
H2A H 0.5363(34) 0.3211(32) 0.8642(20) 0.064 Uiso 1 d .
C3A C 0.6268(4) 0.0952(4) 0.9184(2) 0.0553(9) Uani 1 d .
H3A H 0.5371(35) 0.0822(32) 0.9334(20) 0.066 Uiso 1 d .
C4A C 0.7518(4) 0.0797(4) 0.9866(2) 0.0553(9) Uani 1 d .
H4A H 0.7568(33) 0.0541(31) 1.0509(21) 0.066 Uiso 1 d .
C5A C 0.7505(4) 0.2189(4) 0.9462(2) 0.0555(9) Uani 1 d .
H5A H 0.7515(33) 0.2993(33) 0.9832(20) 0.067 Uiso 1 d .
C6A C 0.8734(4) 0.1280(4) 0.8744(2) 0.0523(9) Uani 1 d .
H6A H 0.9665(33) 0.1383(31) 0.8574(19) 0.063 Uiso 1 d .
C7A C 0.8745(4) -0.0114(4) 0.9152(2) 0.0531(9) Uani 1 d .
H7A H 0.9622(34) -0.0977(33) 0.9244(20) 0.064 Uiso 1 d .
C8A C 0.7495(4) 0.0036(4) 0.8464(2) 0.0509(9) Uani 1 d .
H8A H 0.7472(33) -0.0737(32) 0.8128(20) 0.061 Uiso 1 d .
C9A C 0.7446(3) 0.1749(3) 0.7037(2) 0.0449(8) Uani 1 d .
C10A C 0.8149(4) 0.0653(4) 0.6415(2) 0.0615(10) Uani 1 d .
H10A H 0.8628(4) -0.0292(4) 0.6630(2) 0.074 Uiso 1 calc R
C11A C 0.8162(4) 0.0920(4) 0.5474(2) 0.0607(10) Uani 1 d .
H11A H 0.8642(4) 0.0147(4) 0.5076(2) 0.073 Uiso 1 calc R
C12A C 0.7488(3) 0.2291(3) 0.5115(2) 0.0434(8) Uani 1 d .
C13A C 0.6751(4) 0.3399(3) 0.5739(2) 0.0563(9) Uani 1 d .
H13A H 0.6270(4) 0.4344(3) 0.5523(2) 0.068 Uiso 1 calc R
C14A C 0.6718(4) 0.3128(4) 0.6677(2) 0.0564(9) Uani 1 d .
H14A H 0.6194(4) 0.3894(4) 0.7074(2) 0.068 Uiso 1 calc R
C15A C 0.7501(3) 0.2589(4) 0.4106(2) 0.0458(8) Uani 1 d .
C16A C 0.7762(4) 0.1531(4) 0.3459(2) 0.0614(10) Uani 1 d .
H16A H 0.7947(4) 0.0614(4) 0.3656(2) 0.074 Uiso 1 calc R
C17A C 0.7750(4) 0.1826(5) 0.2527(2) 0.0730(11) Uani 1 d .
H17A H 0.7921(4) 0.1104(5) 0.2106(2) 0.088 Uiso 1 calc R
C18A C 0.7494(4) 0.3156(5) 0.2211(2) 0.0745(12) Uani 1 d .
H18A H 0.7491(4) 0.3340(5) 0.1581(2) 0.089 Uiso 1 calc R
C19A C 0.7242(4) 0.4212(4) 0.2837(2) 0.0676(10) Uani 1 d .
H19A H 0.7067(4) 0.5124(4) 0.2632(2) 0.081 Uiso 1 calc R
C20A C 0.7246(4) 0.3932(4) 0.3773(2) 0.0593(9) Uani 1 d .
H20A H 0.7073(4) 0.4663(4) 0.4189(2) 0.071 Uiso 1 calc R
C1B C 0.7533(3) 0.6476(3) 0.8155(2) 0.0440(8) Uani 1 d .
C2B C 0.8771(4) 0.6298(3) 0.8866(2) 0.0479(8) Uani 1 d .
H2B H 0.9683(32) 0.6418(30) 0.8711(19) 0.057 Uiso 1 d .
C3B C 0.7517(4) 0.7243(4) 0.9567(2) 0.0534(9) Uani 1 d .
H3B H 0.7526(33) 0.8062(32) 0.9944(20) 0.064 Uiso 1 d .
C4B C 0.7498(4) 0.5867(4) 0.9982(2) 0.0550(9) Uani 1 d .
H4B H 0.7470(32) 0.5663(31) 1.0643(21) 0.066 Uiso 1 d .
C5B C 0.8751(4) 0.4922(4) 0.9277(2) 0.0502(9) Uani 1 d .
H5B H 0.9673(33) 0.3980(32) 0.9404(19) 0.060 Uiso 1 d .
C6B C 0.7512(4) 0.5093(4) 0.8578(2) 0.0501(9) Uani 1 d .
H6B H 0.7496(32) 0.4313(32) 0.8233(20) 0.060 Uiso 1 d .
C7B C 0.6259(4) 0.6030(4) 0.9278(2) 0.0566(10) Uani 1 d .
H7B H 0.5389(35) 0.5902(32) 0.9440(20) 0.068 Uiso 1 d .
C8B C 0.6280(4) 0.7398(4) 0.8872(2) 0.0519(9) Uani 1 d .
H8B H 0.5441(34) 0.8301(32) 0.8725(20) 0.062 Uiso 1 d .
C9B C 0.7537(3) 0.6778(3) 0.7151(2) 0.0407(8) Uani 1 d .
C10B C 0.6291(4) 0.7079(4) 0.6625(2) 0.0602(10) Uani 1 d .
H10B H 0.5436(4) 0.7097(4) 0.6906(2) 0.072 Uiso 1 calc R
C11B C 0.6275(4) 0.7354(4) 0.5690(2) 0.0593(10) Uani 1 d .
H11B H 0.5408(4) 0.7555(4) 0.5358(2) 0.071 Uiso 1 calc R
C12B C 0.7508(3) 0.7340(3) 0.5233(2) 0.0422(8) Uani 1 d .
C13B C 0.8761(3) 0.7031(4) 0.5762(2) 0.0558(9) Uani 1 d .
H13B H 0.9619(3) 0.7006(4) 0.5481(2) 0.067 Uiso 1 calc R
C14B C 0.8775(4) 0.6758(4) 0.6701(2) 0.0544(9) Uani 1 d .
H14B H 0.9640(4) 0.6556(4) 0.7034(2) 0.065 Uiso 1 calc R
C15B C 0.7487(4) 0.7636(3) 0.4227(2) 0.0468(8) Uani 1 d .
C16B C 0.6163(4) 0.8506(4) 0.3778(2) 0.0685(11) Uani 1 d .
H16B H 0.5262(4) 0.8927(4) 0.4112(2) 0.082 Uiso 1 calc R
C17B C 0.6155(5) 0.8763(5) 0.2835(2) 0.0836(13) Uani 1 d .
H17B H 0.5253(5) 0.9364(5) 0.2547(2) 0.100 Uiso 1 calc R
C18B C 0.7456(5) 0.8143(5) 0.2329(2) 0.0799(12) Uani 1 d .
H18B H 0.7444(5) 0.8303(5) 0.1696(2) 0.096 Uiso 1 calc R
C19B C 0.8769(5) 0.7289(5) 0.2759(2) 0.0848(13) Uani 1 d .
H19B H 0.9663(5) 0.6868(5) 0.2418(2) 0.102 Uiso 1 calc R
C20B C 0.8792(4) 0.7038(4) 0.3698(2) 0.0684(11) Uani 1 d .
H20B H 0.9706(4) 0.6454(4) 0.3980(2) 0.082 Uiso 1 calc R

loop_
_atom_type_symbol
_atom_type_description
_atom_type_scat_dispersion_real
_atom_type_scat_dispersion_imag
_atom_type_scat_source
C C 0.0033 0.0016 'International Tables Vol C Tables 4.2.6.8 and 6.1.1.4'
H H 0.0000 0.0000 'International Tables Vol C Tables 4.2.6.8 and 6.1.1.4'

loop_
_geom_angle_atom_site_label_1
_geom_angle_atom_site_label_2
_geom_angle_atom_site_label_3
_geom_angle
C9A C1A C8A 124.4(3)
C9A C1A C2A 126.9(3)
C8A C1A C2A 89.7(2)
C9A C1A C6A 126.2(3)
C8A C1A C6A 89.1(2)
C2A C1A C6A 88.9(2)
C3A C2A C5A 89.9(2)
C3A C2A C1A 89.9(2)
C5A C2A C1A 90.5(2)
C4A C3A C2A 90.0(3)
C4A C3A C8A 90.1(2)
C2A C3A C8A 90.4(2)
C7A C4A C3A 90.1(2)
C7A C4A C5A 90.0(2)
C3A C4A C5A 90.1(2)
C6A C5A C4A 90.2(3)
C6A C5A C2A 90.4(2)
C4A C5A C2A 89.9(3)
C5A C6A C7A 89.7(3)
C5A C6A C1A 90.1(2)
C7A C6A C1A 90.0(2)
C4A C7A C8A 90.1(2)
C4A C7A C6A 90.1(2)
C8A C7A C6A 90.2(2)
C3A C8A C7A 89.7(2)
C3A C8A C1A 90.0(2)
C7A C8A C1A 90.7(2)
C10A C9A C14A 116.7(3)
C10A C9A C1A 120.8(3)
C14A C9A C1A 122.5(3)
C9A C10A C11A 121.8(3)
C12A C11A C10A 121.9(3)
C11A C12A C13A 116.5(3)
C11A C12A C15A 122.3(3)
C13A C12A C15A 121.2(3)
C14A C13A C12A 121.5(3)
C9A C14A C13A 121.6(3)
C20A C15A C16A 117.1(3)
C20A C15A C12A 121.6(3)
C16A C15A C12A 121.3(3)
C17A C16A C15A 120.7(4)
C18A C17A C16A 121.4(4)
C17A C18A C19A 118.9(3)
C18A C19A C20A 120.3(4)
C19A C20A C15A 121.6(3)
C9B C1B C2B 127.0(3)
C9B C1B C8B 126.3(3)
C2B C1B C8B 89.7(2)
C9B C1B C6B 124.4(3)
C2B C1B C6B 88.8(2)
C8B C1B C6B 88.6(2)
C5B C2B C3B 90.1(2)
C5B C2B C1B 90.9(2)
C3B C2B C1B 89.9(2)
C8B C3B C4B 90.0(3)
C8B C3B C2B 90.3(2)
C4B C3B C2B 90.0(2)
C3B C4B C7B 89.6(2)
C3B C4B C5B 89.9(2)
C7B C4B C5B 90.0(2)
C6B C5B C2B 89.6(2)
C6B C5B C4B 89.7(2)
C2B C5B C4B 89.9(2)
C5B C6B C7B 90.5(2)
C5B C6B C1B 90.7(2)
C7B C6B C1B 90.5(2)
C8B C7B C6B 89.9(2)
C8B C7B C4B 90.1(3)
C6B C7B C4B 89.8(2)
C7B C8B C3B 90.3(2)
C7B C8B C1B 91.0(2)
C3B C8B C1B 90.0(2)
C10B C9B C14B 116.8(3)
C10B C9B C1B 120.8(3)
C14B C9B C1B 122.4(3)
C9B C10B C11B 121.7(3)
C12B C11B C10B 121.9(3)
C11B C12B C13B 116.3(3)
C11B C12B C15B 121.7(3)
C13B C12B C15B 122.0(3)
C12B C13B C14B 121.8(3)
C9B C14B C13B 121.5(3)
C16B C15B C20B 117.1(3)
C16B C15B C12B 121.5(3)
C20B C15B C12B 121.3(3)
C15B C16B C17B 121.0(3)
C18B C17B C16B 120.6(4)
C19B C18B C17B 119.3(3)
C18B C19B C20B 120.6(4)
C19B C20B C15B 121.4(3)

loop_
_geom_bond_atom_site_label_1
_geom_bond_atom_site_label_2
_geom_bond_distance
C1A C9A 1.489(4)
C1A C8A 1.563(4)
C1A C2A 1.568(4)
C1A C6A 1.582(4)
C2A C3A 1.555(5)
C2A C5A 1.555(5)
C3A C4A 1.551(4)
C3A C8A 1.555(4)
C4A C7A 1.549(4)
C4A C5A 1.553(5)
C5A C6A 1.552(4)
C6A C7A 1.558(5)
C7A C8A 1.557(4)
C9A C10A 1.375(4)
C9A C14A 1.380(4)
C10A C11A 1.388(4)
C11A C12A 1.371(4)
C12A C13A 1.390(4)
C12A C15A 1.492(4)
C13A C14A 1.387(4)
C15A C20A 1.386(4)
C15A C16A 1.388(4)
C16A C17A 1.380(4)
C17A C18A 1.364(5)
C18A C19A 1.368(5)
C19A C20A 1.384(4)
C1B C9B 1.485(4)
C1B C2B 1.562(4)
C1B C8B 1.566(4)
C1B C6B 1.568(4)
C2B C5B 1.556(4)
C2B C3B 1.559(4)
C3B C8B 1.553(4)
C3B C4B 1.556(5)
C4B C7B 1.560(4)
C4B C5B 1.562(4)
C5B C6B 1.553(4)
C6B C7B 1.555(4)
C7B C8B 1.545(5)
C9B C10B 1.373(4)
C9B C14B 1.377(4)
C10B C11B 1.380(4)
C11B C12B 1.379(4)
C12B C13B 1.380(4)
C12B C15B 1.484(4)
C13B C14B 1.385(4)
C15B C16B 1.379(4)
C15B C20B 1.381(4)
C16B C17B 1.388(4)
C17B C18B 1.361(5)
C18B C19B 1.355(5)
C19B C20B 1.381(5)

loop_
_geom_torsion_atom_site_label_1
_geom_torsion_atom_site_label_2
_geom_torsion_atom_site_label_3
_geom_torsion_atom_site_label_4
_geom_torsion
C1A C2A C6A C8A -54.9(2)
C2A C6A C8A C9A 75.68(13)
C6A C8A C9A C10A 119.6(2)
C8A C9A C10A C11A 166.3(3)
C9A C10A C11A C12A 0.6(6)
C10A C11A C12A C13A -1.8(5)
C11A C12A C13A C14A 0.7(5)
C12A C13A C14A C15A -0.9(3)
C13A C14A C15A C16A -152.7(7)
C14A C15A C16A C20A 169.2(5)
C1B C2B C6B C8B -55.2(2)
C2B C6B C8B C9B 75.59(13)
C6B C8B C9B C10B 103.6(2)
C8B C9B C10B C11B 159.4(3)
C9B C10B C11B C12B 0.1(6)
C10B C11B C12B C13B 0.2(5)
C11B C12B C13B C14B -0.3(5)
C12B C13B C14B C15B -0.1(3)
C13B C14B C15B C16B -144.1(7)
C14B C15B C16B C20B 168.4(5)
